data_7004266
loop_
_publ_author_name
'Qi, Ruipeng'
'Liu, Bao'
'Xu, Xiaoping'
'Yang, Zijian'
'Yao, Yingming'
'Zhang, Yong'
'Shen, Qi'

_publ_section_title
;
 Synthesis, characterization and reactivity of heteroleptic rare earth
 metal bis(phenolate) complexes
;
_journal_issue 37
_journal_name_full 'Dalton Transactions'
_journal_page_first 5016
_journal_page_last 5024
_journal_paper_doi 10.1039/b804914a
_journal_year 2008
_chemical_formula_moiety 'C54 H76 O6 Zn2, C7 H8'
_chemical_formula_sum 'C61 H84 O6 Zn2'
_chemical_formula_weight 1044.02
_chemical_name_systematic
;
?
;
_space_group_IT_number 2
_symmetry_cell_setting triclinic
_symmetry_Int_Tables_number 2
_symmetry_space_group_name_Hall '-P 1'
_symmetry_space_group_name_H-M 'P -1'
_atom_sites_solution_hydrogens geom
_atom_sites_solution_primary direct
_atom_sites_solution_secondary difmap
_cell_angle_alpha 67.703(5)
_cell_angle_beta 89.201(7)
_cell_angle_gamma 86.309(7)
_cell_formula_units_Z 1
_cell_length_a 10.1620(13)
_cell_length_b 11.4951(12)
_cell_length_c 14.1651(17)
_cell_measurement_reflns_used 5780
_cell_measurement_temperature 223(2)
_cell_measurement_theta_max 25.3
_cell_measurement_theta_min 3.1
_cell_volume 1527.7(3)
_computing_cell_refinement CrystalClear
_computing_data_collection CrystalClear
_computing_data_reduction CrystalStructure
_computing_structure_refinement 'SHELXL-97 (Sheldrick, 1997)'
_computing_structure_solution 'SHELXS-97 (Sheldrick, 1990)'
_diffrn_ambient_temperature 223(2)
_diffrn_detector_area_resol_mean 7.31
_diffrn_measured_fraction_theta_full 0.992
_diffrn_measured_fraction_theta_max 0.992
_diffrn_measurement_device_type 'Rigaku Mercury'
_diffrn_measurement_method \w
_diffrn_radiation_monochromator graphite
_diffrn_radiation_source 'fine-focus sealed tube'
_diffrn_radiation_type MoK\a
_diffrn_radiation_wavelength 0.71070
_diffrn_reflns_av_R_equivalents 0.0285
_diffrn_reflns_av_sigmaI/netI 0.0369
_diffrn_reflns_limit_h_max 12
_diffrn_reflns_limit_h_min -11
_diffrn_reflns_limit_k_max 13
_diffrn_reflns_limit_k_min -13
_diffrn_reflns_limit_l_max 17
_diffrn_reflns_limit_l_min -17
_diffrn_reflns_number 15004
_diffrn_reflns_theta_full 25.35
_diffrn_reflns_theta_max 25.35
_diffrn_reflns_theta_min 3.11
_exptl_absorpt_coefficient_mu 0.829
_exptl_absorpt_correction_T_max 0.854
_exptl_absorpt_correction_T_min 0.622
_exptl_absorpt_correction_type multi-scan
_exptl_absorpt_process_details 'Jacobson, R. (1998) Private communication'
_exptl_crystal_colour colorless
_exptl_crystal_density_diffrn 1.135
_exptl_crystal_density_method 'not measured'
_exptl_crystal_description block
_exptl_crystal_F_000 558
_exptl_crystal_size_max 0.62
_exptl_crystal_size_mid 0.23
_exptl_crystal_size_min 0.19
_refine_diff_density_max 0.966
_refine_diff_density_min -0.389
_refine_diff_density_rms 0.094
_refine_ls_extinction_method none
_refine_ls_goodness_of_fit_ref 1.118
_refine_ls_hydrogen_treatment constr
_refine_ls_matrix_type full
_refine_ls_number_parameters 312
_refine_ls_number_reflns 5547
_refine_ls_number_restraints 13
_refine_ls_restrained_S_all 1.144
_refine_ls_R_factor_all 0.0601
_refine_ls_R_factor_gt 0.0543
_refine_ls_shift/su_max 0.000
_refine_ls_shift/su_mean 0.000
_refine_ls_structure_factor_coef Fsqd
_refine_ls_weighting_details 'calc w=1/[\s^2^(Fo^2^)+(0.0899P)^2^+1.9362P] where P=(Fo^2^+2Fc^2^)/3'
_refine_ls_weighting_scheme calc
_refine_ls_wR_factor_gt 0.1601
_refine_ls_wR_factor_ref 0.1653
_reflns_number_gt 5052
_reflns_number_total 5547
_reflns_threshold_expression >2sigma(I)
_cod_data_source_file b804914a.txt
_cod_data_source_block complex8
_cod_database_code 7004266

loop_
_symmetry_equiv_pos_as_xyz
'x, y, z'
'-x, -y, -z'

loop_
_atom_site_label
_atom_site_type_symbol
_atom_site_fract_x
_atom_site_fract_y
_atom_site_fract_z
_atom_site_U_iso_or_equiv
_atom_site_adp_type
_atom_site_occupancy
_atom_site_symmetry_multiplicity
_atom_site_calc_flag
_atom_site_refinement_flags
_atom_site_disorder_assembly
_atom_site_disorder_group
Zn1 Zn 0.00250(4) 0.41630(4) 0.10923(3) 0.02447(17) Uani 1 1 d . . .
O1 O 0.1015(3) 0.3508(2) 0.22939(19) 0.0320(6) Uani 1 1 d . . .
O2 O 0.0719(2) 0.4140(2) -0.02197(17) 0.0240(5) Uani 1 1 d . . .
O3 O -0.1542(3) 0.3063(2) 0.1586(2) 0.0337(6) Uani 1 1 d . . .
C1 C 0.2109(4) 0.3884(3) 0.2589(3) 0.0295(8) Uani 1 1 d . . .
C2 C 0.2351(4) 0.3579(4) 0.3645(3) 0.0340(9) Uani 1 1 d . . .
C3 C 0.3494(4) 0.3990(4) 0.3912(3) 0.0427(10) Uani 1 1 d . . .
H3 H 0.3665 0.3791 0.4609 0.051 Uiso 1 1 calc R . .
C4 C 0.4393(4) 0.4675(5) 0.3214(3) 0.0434(10) Uani 1 1 d . . .
C5 C 0.4140(4) 0.4962(4) 0.2190(3) 0.0363(9) Uani 1 1 d . . .
H5 H 0.4736 0.5429 0.1701 0.044 Uiso 1 1 calc R . .
C6 C 0.3015(4) 0.4570(3) 0.1870(3) 0.0284(8) Uani 1 1 d . . .
C7 C 0.1962(3) 0.3568(3) -0.0174(3) 0.0227(7) Uani 1 1 d . . .
C8 C 0.2196(4) 0.2659(3) -0.0609(3) 0.0273(8) Uani 1 1 d . . .
C9 C 0.3460(4) 0.2087(3) -0.0506(3) 0.0326(8) Uani 1 1 d . . .
H9 H 0.3641 0.1490 -0.0804 0.039 Uiso 1 1 calc R . .
C10 C 0.4473(4) 0.2357(4) 0.0017(3) 0.0358(9) Uani 1 1 d . . .
C11 C 0.4205(4) 0.3251(4) 0.0432(3) 0.0307(8) Uani 1 1 d . . .
H11 H 0.4877 0.3443 0.0788 0.037 Uiso 1 1 calc R . .
C12 C 0.2965(3) 0.3880(3) 0.0338(3) 0.0247(7) Uani 1 1 d . . .
C13 C 0.2785(4) 0.4941(3) 0.0737(3) 0.0262(7) Uani 1 1 d . . .
H13A H 0.3389 0.5590 0.0369 0.031 Uiso 1 1 calc R . .
H13B H 0.1885 0.5322 0.0570 0.031 Uiso 1 1 calc R . .
C14 C 0.1370(5) 0.2868(4) 0.4460(3) 0.0419(10) Uani 1 1 d . . .
C15 C 0.1827(6) 0.2632(6) 0.5553(4) 0.0630(14) Uani 1 1 d . . .
H15A H 0.2669 0.2147 0.5693 0.095 Uiso 1 1 calc R . .
H15B H 0.1180 0.2167 0.6035 0.095 Uiso 1 1 calc R . .
H15C H 0.1921 0.3432 0.5618 0.095 Uiso 1 1 calc R . .
C16 C 0.1185(6) 0.1561(5) 0.4436(4) 0.0588(14) Uani 1 1 d . . .
H16A H 0.0857 0.1657 0.3769 0.088 Uiso 1 1 calc R . .
H16B H 0.0557 0.1129 0.4953 0.088 Uiso 1 1 calc R . .
H16C H 0.2024 0.1072 0.4573 0.088 Uiso 1 1 calc R . .
C17 C 0.0040(5) 0.3619(5) 0.4282(4) 0.0573(13) Uani 1 1 d . . .
H17A H 0.0150 0.4430 0.4324 0.086 Uiso 1 1 calc R . .
H17B H -0.0576 0.3159 0.4797 0.086 Uiso 1 1 calc R . .
H17C H -0.0299 0.3747 0.3610 0.086 Uiso 1 1 calc R . .
C18 C 0.5605(5) 0.5142(6) 0.3539(4) 0.0637(15) Uani 1 1 d . . .
H18A H 0.5341 0.5616 0.3957 0.095 Uiso 1 1 calc R . .
H18B H 0.6054 0.5680 0.2939 0.095 Uiso 1 1 calc R . .
H18C H 0.6195 0.4427 0.3929 0.095 Uiso 1 1 calc R . .
C19 C 0.1102(4) 0.2296(3) -0.1169(3) 0.0308(8) Uani 1 1 d . . .
C20 C 0.1591(5) 0.1243(4) -0.1530(3) 0.0413(10) Uani 1 1 d . . .
H20A H 0.2318 0.1525 -0.1996 0.062 Uiso 1 1 calc R . .
H20B H 0.0878 0.1038 -0.1877 0.062 Uiso 1 1 calc R . .
H20C H 0.1887 0.0501 -0.0946 0.062 Uiso 1 1 calc R . .
C21 C 0.0627(5) 0.3433(4) -0.2122(3) 0.0397(10) Uani 1 1 d . . .
H21A H 0.0259 0.4103 -0.1920 0.059 Uiso 1 1 calc R . .
H21B H -0.0043 0.3184 -0.2476 0.059 Uiso 1 1 calc R . .
H21C H 0.1366 0.3731 -0.2572 0.059 Uiso 1 1 calc R . .
C22 C -0.0062(4) 0.1811(4) -0.0449(3) 0.0409(10) Uani 1 1 d . . .
H22A H 0.0258 0.1135 0.0172 0.061 Uiso 1 1 calc R . .
H22B H -0.0701 0.1498 -0.0783 0.061 Uiso 1 1 calc R . .
H22C H -0.0476 0.2493 -0.0284 0.061 Uiso 1 1 calc R . .
C23 C 0.5824(5) 0.1674(5) 0.0130(5) 0.0585(14) Uani 1 1 d . . .
H23A H 0.6499 0.2268 0.0031 0.088 Uiso 1 1 calc R . .
H23B H 0.5920 0.1296 -0.0376 0.088 Uiso 1 1 calc R . .
H23C H 0.5918 0.1020 0.0808 0.088 Uiso 1 1 calc R . .
C24 C -0.1282(5) 0.1698(4) 0.2097(4) 0.0480(11) Uani 1 1 d D . .
H24A H -0.1366 0.1284 0.1612 0.058 Uiso 1 1 calc R . .
H24B H -0.0389 0.1501 0.2390 0.058 Uiso 1 1 calc R . .
C25 C -0.2259(8) 0.1274(6) 0.2898(6) 0.095(2) Uani 1 1 d D . .
H25A H -0.1817 0.0881 0.3565 0.114 Uiso 1 1 calc R . .
H25B H -0.2785 0.0647 0.2793 0.114 Uiso 1 1 calc R . .
C26 C -0.3115(8) 0.2358(6) 0.2870(6) 0.105(3) Uani 1 1 d D . .
H26A H -0.3142 0.2410 0.3545 0.126 Uiso 1 1 calc R . .
H26B H -0.4014 0.2277 0.2673 0.126 Uiso 1 1 calc R . .
C27 C -0.2576(4) 0.3490(4) 0.2122(4) 0.0450(10) Uani 1 1 d . . .
H27A H -0.3267 0.4006 0.1642 0.054 Uiso 1 1 calc R . .
H27B H -0.2213 0.3997 0.2466 0.054 Uiso 1 1 calc R . .
C28 C 0.4029(16) 0.9561(15) 0.3799(12) 0.109(2) Uiso 0.50 1 d PD . .
C29 C 0.3557(15) 1.0561(16) 0.2938(12) 0.109(2) Uiso 0.50 1 d PD . .
C30 C 0.2790(16) 1.0334(16) 0.2239(13) 0.109(2) Uiso 0.50 1 d PD . .
C31 C 0.2351(17) 0.9174(15) 0.2413(13) 0.109(2) Uiso 0.50 1 d PD . .
C32 C 0.3003(17) 0.8147(16) 0.3186(13) 0.109(2) Uiso 0.50 1 d PD . .
C33 C 0.3758(17) 0.8366(16) 0.3889(13) 0.109(2) Uiso 0.50 1 d PD . .
C34 C 0.472(2) 0.992(2) 0.4561(17) 0.151(8) Uiso 0.50 1 d PD . .

loop_
_atom_site_aniso_label
_atom_site_aniso_U_11
_atom_site_aniso_U_22
_atom_site_aniso_U_33
_atom_site_aniso_U_23
_atom_site_aniso_U_13
_atom_site_aniso_U_12
Zn1 0.0256(3) 0.0251(2) 0.0211(2) -0.00739(17) -0.00105(16) 0.00063(16)
O1 0.0338(14) 0.0334(14) 0.0241(13) -0.0047(11) -0.0066(11) -0.0065(11)
O2 0.0238(12) 0.0256(12) 0.0227(12) -0.0102(10) -0.0004(10) 0.0031(10)
O3 0.0312(14) 0.0304(14) 0.0338(14) -0.0057(11) 0.0022(11) -0.0034(11)
C1 0.0323(19) 0.0297(19) 0.0272(18) -0.0122(15) -0.0046(15) 0.0034(15)
C2 0.041(2) 0.035(2) 0.0259(19) -0.0124(16) -0.0048(16) 0.0032(17)
C3 0.047(2) 0.057(3) 0.030(2) -0.023(2) -0.0089(18) -0.001(2)
C4 0.038(2) 0.061(3) 0.041(2) -0.031(2) -0.0062(19) -0.006(2)
C5 0.033(2) 0.045(2) 0.038(2) -0.0238(19) 0.0002(17) -0.0036(17)
C6 0.0303(19) 0.0305(19) 0.0284(18) -0.0163(16) -0.0030(15) 0.0027(15)
C7 0.0229(17) 0.0191(16) 0.0224(16) -0.0044(13) 0.0000(13) 0.0034(13)
C8 0.0334(19) 0.0249(18) 0.0237(17) -0.0099(15) -0.0009(15) 0.0009(15)
C9 0.035(2) 0.0274(18) 0.038(2) -0.0162(17) 0.0002(17) 0.0054(15)
C10 0.029(2) 0.034(2) 0.044(2) -0.0145(18) 0.0004(17) 0.0048(16)
C11 0.0254(18) 0.0328(19) 0.0329(19) -0.0119(16) -0.0009(15) 0.0019(15)
C12 0.0254(17) 0.0233(17) 0.0238(17) -0.0072(14) 0.0006(14) -0.0008(14)
C13 0.0265(18) 0.0265(18) 0.0266(18) -0.0109(15) 0.0013(14) -0.0034(14)
C14 0.054(3) 0.045(2) 0.0211(18) -0.0053(17) -0.0059(18) -0.002(2)
C15 0.073(4) 0.084(4) 0.031(2) -0.019(2) -0.001(2) -0.012(3)
C16 0.085(4) 0.046(3) 0.034(2) 0.000(2) -0.007(2) -0.016(3)
C17 0.050(3) 0.071(3) 0.040(3) -0.010(2) 0.010(2) -0.002(2)
C18 0.049(3) 0.102(4) 0.057(3) -0.048(3) -0.008(2) -0.015(3)
C19 0.037(2) 0.0264(18) 0.0330(19) -0.0165(16) -0.0012(16) -0.0005(16)
C20 0.050(3) 0.037(2) 0.045(2) -0.026(2) -0.006(2) 0.0044(19)
C21 0.053(3) 0.033(2) 0.035(2) -0.0161(18) -0.0128(19) 0.0053(18)
C22 0.042(2) 0.037(2) 0.050(2) -0.023(2) 0.0047(19) -0.0091(18)
C23 0.038(3) 0.057(3) 0.090(4) -0.040(3) -0.009(3) 0.018(2)
C24 0.055(3) 0.026(2) 0.058(3) -0.009(2) 0.003(2) -0.0060(19)
C25 0.112(6) 0.049(3) 0.092(5) 0.009(3) 0.045(4) -0.011(3)
C26 0.114(6) 0.062(4) 0.107(6) 0.002(4) 0.066(5) -0.007(4)
C27 0.037(2) 0.047(3) 0.049(3) -0.016(2) 0.013(2) -0.0050(19)

loop_
_atom_type_symbol
_atom_type_description
_atom_type_scat_dispersion_real
_atom_type_scat_dispersion_imag
_atom_type_scat_source
C C 0.0033 0.0016 'International Tables Vol C Tables 4.2.6.8 and 6.1.1.4'
H H 0.0000 0.0000 'International Tables Vol C Tables 4.2.6.8 and 6.1.1.4'
O O 0.0106 0.0060 'International Tables Vol C Tables 4.2.6.8 and 6.1.1.4'
Zn Zn 0.2839 1.4301 'International Tables Vol C Tables 4.2.6.8 and 6.1.1.4'

loop_
_geom_angle_atom_site_label_1
_geom_angle_atom_site_label_2
_geom_angle_atom_site_label_3
_geom_angle
_geom_angle_site_symmetry_1
_geom_angle_site_symmetry_3
_geom_angle_publ_flag
O1 Zn1 O2 134.89(11) . 2_565 ?
O1 Zn1 O2 122.14(11) . . ?
O2 Zn1 O2 83.47(10) 2_565 . ?
O1 Zn1 O3 97.67(11) . . ?
O2 Zn1 O3 106.30(10) 2_565 . ?
O2 Zn1 O3 111.84(10) . . ?
O1 Zn1 Zn1 146.00(8) . 2_565 ?
O2 Zn1 Zn1 41.86(7) 2_565 2_565 ?
O2 Zn1 Zn1 41.61(7) . 2_565 ?
O3 Zn1 Zn1 115.94(8) . 2_565 ?
C1 O1 Zn1 131.9(2) . . ?
C7 O2 Zn1 131.2(2) . 2_565 ?
C7 O2 Zn1 115.69(19) . . ?
Zn1 O2 Zn1 96.53(10) 2_565 . ?
C27 O3 C24 109.4(3) . . ?
C27 O3 Zn1 117.1(2) . . ?
C24 O3 Zn1 118.5(2) . . ?
O1 C1 C6 120.9(3) . . ?
O1 C1 C2 119.5(3) . . ?
C6 C1 C2 119.6(3) . . ?
C3 C2 C1 117.4(4) . . ?
C3 C2 C14 121.0(4) . . ?
C1 C2 C14 121.6(4) . . ?
C4 C3 C2 123.9(4) . . ?
C4 C3 H3 118.1 . . ?
C2 C3 H3 118.1 . . ?
C3 C4 C5 117.8(4) . . ?
C3 C4 C18 122.0(4) . . ?
C5 C4 C18 120.1(4) . . ?
C4 C5 C6 121.2(4) . . ?
C4 C5 H5 119.4 . . ?
C6 C5 H5 119.4 . . ?
C5 C6 C1 120.1(3) . . ?
C5 C6 C13 118.4(3) . . ?
C1 C6 C13 121.4(3) . . ?
O2 C7 C12 118.8(3) . . ?
O2 C7 C8 120.0(3) . . ?
C12 C7 C8 121.2(3) . . ?
C9 C8 C7 117.1(3) . . ?
C9 C8 C19 120.9(3) . . ?
C7 C8 C19 121.9(3) . . ?
C8 C9 C10 123.1(3) . . ?
C8 C9 H9 118.5 . . ?
C10 C9 H9 118.5 . . ?
C11 C10 C9 118.0(3) . . ?
C11 C10 C23 121.3(4) . . ?
C9 C10 C23 120.7(4) . . ?
C10 C11 C12 121.8(4) . . ?
C10 C11 H11 119.1 . . ?
C12 C11 H11 119.1 . . ?
C11 C12 C7 118.7(3) . . ?
C11 C12 C13 118.5(3) . . ?
C7 C12 C13 122.7(3) . . ?
C6 C13 C12 116.1(3) . . ?
C6 C13 H13A 108.3 . . ?
C12 C13 H13A 108.3 . . ?
C6 C13 H13B 108.3 . . ?
C12 C13 H13B 108.3 . . ?
H13A C13 H13B 107.4 . . ?
C17 C14 C2 110.1(3) . . ?
C17 C14 C16 109.4(4) . . ?
C2 C14 C16 110.7(4) . . ?
C17 C14 C15 107.4(4) . . ?
C2 C14 C15 113.0(4) . . ?
C16 C14 C15 106.1(4) . . ?
C14 C15 H15A 109.5 . . ?
C14 C15 H15B 109.5 . . ?
H15A C15 H15B 109.5 . . ?
C14 C15 H15C 109.5 . . ?
H15A C15 H15C 109.5 . . ?
H15B C15 H15C 109.5 . . ?
C14 C16 H16A 109.5 . . ?
C14 C16 H16B 109.5 . . ?
H16A C16 H16B 109.5 . . ?
C14 C16 H16C 109.5 . . ?
H16A C16 H16C 109.5 . . ?
H16B C16 H16C 109.5 . . ?
C14 C17 H17A 109.5 . . ?
C14 C17 H17B 109.5 . . ?
H17A C17 H17B 109.5 . . ?
C14 C17 H17C 109.5 . . ?
H17A C17 H17C 109.5 . . ?
H17B C17 H17C 109.5 . . ?
C4 C18 H18A 109.5 . . ?
C4 C18 H18B 109.5 . . ?
H18A C18 H18B 109.5 . . ?
C4 C18 H18C 109.5 . . ?
H18A C18 H18C 109.5 . . ?
H18B C18 H18C 109.5 . . ?
C20 C19 C21 107.0(3) . . ?
C20 C19 C22 107.4(3) . . ?
C21 C19 C22 110.1(3) . . ?
C20 C19 C8 111.8(3) . . ?
C21 C19 C8 110.4(3) . . ?
C22 C19 C8 110.1(3) . . ?
C19 C20 H20A 109.5 . . ?
C19 C20 H20B 109.5 . . ?
H20A C20 H20B 109.5 . . ?
C19 C20 H20C 109.5 . . ?
H20A C20 H20C 109.5 . . ?
H20B C20 H20C 109.5 . . ?
C19 C21 H21A 109.5 . . ?
C19 C21 H21B 109.5 . . ?
H21A C21 H21B 109.5 . . ?
C19 C21 H21C 109.5 . . ?
H21A C21 H21C 109.5 . . ?
H21B C21 H21C 109.5 . . ?
C19 C22 H22A 109.5 . . ?
C19 C22 H22B 109.5 . . ?
H22A C22 H22B 109.5 . . ?
C19 C22 H22C 109.5 . . ?
H22A C22 H22C 109.5 . . ?
H22B C22 H22C 109.5 . . ?
C10 C23 H23A 109.5 . . ?
C10 C23 H23B 109.5 . . ?
H23A C23 H23B 109.5 . . ?
C10 C23 H23C 109.5 . . ?
H23A C23 H23C 109.5 . . ?
H23B C23 H23C 109.5 . . ?
C25 C24 O3 106.4(4) . . ?
C25 C24 H24A 110.5 . . ?
O3 C24 H24A 110.5 . . ?
C25 C24 H24B 110.5 . . ?
O3 C24 H24B 110.5 . . ?
H24A C24 H24B 108.6 . . ?
C24 C25 C26 108.9(5) . . ?
C24 C25 H25A 109.9 . . ?
C26 C25 H25A 109.9 . . ?
C24 C25 H25B 109.9 . . ?
C26 C25 H25B 109.9 . . ?
H25A C25 H25B 108.3 . . ?
C25 C26 C27 107.7(5) . . ?
C25 C26 H26A 110.2 . . ?
C27 C26 H26A 110.2 . . ?
C25 C26 H26B 110.2 . . ?
C27 C26 H26B 110.2 . . ?
H26A C26 H26B 108.5 . . ?
O3 C27 C26 106.7(4) . . ?
O3 C27 H27A 110.4 . . ?
C26 C27 H27A 110.4 . . ?
O3 C27 H27B 110.4 . . ?
C26 C27 H27B 110.4 . . ?
H27A C27 H27B 108.6 . . ?
C33 C28 C29 117.6(16) . . ?
C33 C28 C34 126.9(17) . . ?
C29 C28 C34 115.3(17) . . ?
C30 C29 C28 119.5(17) . . ?
C31 C30 C29 122.3(17) . . ?
C30 C31 C32 116.6(17) . . ?
C33 C32 C31 119.0(17) . . ?
C32 C33 C28 122.4(17) . . ?
C34 C34 C28 170(3) 2_676 . ?

loop_
_geom_bond_atom_site_label_1
_geom_bond_atom_site_label_2
_geom_bond_distance
_geom_bond_site_symmetry_2
_geom_bond_publ_flag
Zn1 O1 1.858(2) . ?
Zn1 O2 1.978(2) 2_565 ?
Zn1 O2 1.988(2) . ?
Zn1 O3 2.045(3) . ?
Zn1 Zn1 2.9588(8) 2_565 ?
O1 C1 1.346(4) . ?
O2 C7 1.377(4) . ?
O2 Zn1 1.978(2) 2_565 ?
O3 C27 1.455(5) . ?
O3 C24 1.464(5) . ?
C1 C6 1.402(5) . ?
C1 C2 1.422(5) . ?
C2 C3 1.391(6) . ?
C2 C14 1.533(6) . ?
C3 C4 1.381(6) . ?
C3 H3 0.9400 . ?
C4 C5 1.384(6) . ?
C4 C18 1.518(6) . ?
C5 C6 1.396(5) . ?
C5 H5 0.9400 . ?
C6 C13 1.514(5) . ?
C7 C12 1.399(5) . ?
C7 C8 1.408(5) . ?
C8 C9 1.388(5) . ?
C8 C19 1.541(5) . ?
C9 C10 1.394(6) . ?
C9 H9 0.9400 . ?
C10 C11 1.376(6) . ?
C10 C23 1.517(6) . ?
C11 C12 1.394(5) . ?
C11 H11 0.9400 . ?
C12 C13 1.526(5) . ?
C13 H13A 0.9800 . ?
C13 H13B 0.9800 . ?
C14 C17 1.526(7) . ?
C14 C16 1.539(7) . ?
C14 C15 1.540(6) . ?
C15 H15A 0.9700 . ?
C15 H15B 0.9700 . ?
C15 H15C 0.9700 . ?
C16 H16A 0.9700 . ?
C16 H16B 0.9700 . ?
C16 H16C 0.9700 . ?
C17 H17A 0.9700 . ?
C17 H17B 0.9700 . ?
C17 H17C 0.9700 . ?
C18 H18A 0.9700 . ?
C18 H18B 0.9700 . ?
C18 H18C 0.9700 . ?
C19 C20 1.537(5) . ?
C19 C21 1.537(5) . ?
C19 C22 1.538(6) . ?
C20 H20A 0.9700 . ?
C20 H20B 0.9700 . ?
C20 H20C 0.9700 . ?
C21 H21A 0.9700 . ?
C21 H21B 0.9700 . ?
C21 H21C 0.9700 . ?
C22 H22A 0.9700 . ?
C22 H22B 0.9700 . ?
C22 H22C 0.9700 . ?
C23 H23A 0.9700 . ?
C23 H23B 0.9700 . ?
C23 H23C 0.9700 . ?
C24 C25 1.457(7) . ?
C24 H24A 0.9800 . ?
C24 H24B 0.9800 . ?
C25 C26 1.462(9) . ?
C25 H25A 0.9800 . ?
C25 H25B 0.9800 . ?
C26 C27 1.465(7) . ?
C26 H26A 0.9800 . ?
C26 H26B 0.9800 . ?
C27 H27A 0.9800 . ?
C27 H27B 0.9800 . ?
C28 C33 1.377(15) . ?
C28 C29 1.386(16) . ?
C28 C34 1.490(16) . ?
C29 C30 1.378(16) . ?
C30 C31 1.365(16) . ?
C31 C32 1.403(16) . ?
C32 C33 1.372(16) . ?
C34 C34 1.45(4) 2_676 ?
